data_4104936
loop_
_publ_author_name
'Haifeng Duan'
'Sujata Sengupta'
'Jeffrey L. Petersen'
'Novruz G. Akhmedov'
'Xiaodong Shi'

_publ_section_title
;
 Triazole-Au(I) Complexes: A New Class of Catalysts with Improved Thermal
 Stability and Reactivity for Intermolecular Alkyne Hydroamination
;
_journal_name_full 'Journal of the American Chemical Society'
_journal_page_first 12100
_journal_page_last 12102
_journal_paper_doi 10.1021/ja9041093
_journal_volume 131
_journal_year 2009
_chemical_formula_sum 'C24 H19 Au N3 P'
_chemical_formula_weight 577.36
_chemical_name_systematic
; 
 ? 
;
_space_group_IT_number 14
_symmetry_cell_setting monoclinic
_symmetry_space_group_name_Hall '-P 2ybc'
_symmetry_space_group_name_H-M 'P 1 21/c 1'
_atom_sites_solution_hydrogens geom
_atom_sites_solution_primary direct
_atom_sites_solution_secondary difmap
_audit_creation_method SHELXL-97
_cell_angle_alpha 90.00
_cell_angle_beta 94.5080(10)
_cell_angle_gamma 90.00
_cell_formula_units_Z 4
_cell_length_a 9.3892(6)
_cell_length_b 10.1178(7)
_cell_length_c 22.4110(16)
_cell_measurement_reflns_used 5531
_cell_measurement_temperature 295(2)
_cell_measurement_theta_max 27.53
_cell_measurement_theta_min 2.20
_cell_volume 2122.4(3)
_computing_structure_refinement 'SHELXL-97 (Sheldrick, 1997)'
_computing_structure_solution 'SHELXS-97 (Sheldrick, 1990)'
_diffrn_ambient_temperature 295(2)
_diffrn_measured_fraction_theta_full 0.968
_diffrn_measured_fraction_theta_max 0.968
_diffrn_radiation_monochromator graphite
_diffrn_radiation_source 'fine-focus sealed tube'
_diffrn_radiation_type MoK\a
_diffrn_radiation_wavelength 0.71073
_diffrn_reflns_av_R_equivalents 0.0348
_diffrn_reflns_av_sigmaI/netI 0.0491
_diffrn_reflns_limit_h_max 10
_diffrn_reflns_limit_h_min -12
_diffrn_reflns_limit_k_max 13
_diffrn_reflns_limit_k_min -13
_diffrn_reflns_limit_l_max 28
_diffrn_reflns_limit_l_min -29
_diffrn_reflns_number 13247
_diffrn_reflns_theta_full 27.53
_diffrn_reflns_theta_max 27.53
_diffrn_reflns_theta_min 2.72
_diffrn_standards_decay_% none
_exptl_absorpt_coefficient_mu 7.022
_exptl_absorpt_correction_T_max 27.53
_exptl_absorpt_correction_T_min 2.71
_exptl_absorpt_correction_type semi-empirical
_exptl_absorpt_process_details SADABS
_exptl_crystal_colour colorless
_exptl_crystal_density_diffrn 1.807
_exptl_crystal_F_000 1112
_exptl_crystal_size_max 0.48
_exptl_crystal_size_mid 0.32
_exptl_crystal_size_min 0.28
_refine_diff_density_max 0.724
_refine_diff_density_min -1.111
_refine_diff_density_rms 0.118
_refine_ls_extinction_method none
_refine_ls_goodness_of_fit_ref 1.059
_refine_ls_hydrogen_treatment riding
_refine_ls_matrix_type full
_refine_ls_number_parameters 262
_refine_ls_number_reflns 4721
_refine_ls_number_restraints 0
_refine_ls_restrained_S_all 1.059
_refine_ls_R_factor_all 0.0356
_refine_ls_R_factor_gt 0.0315
_refine_ls_shift/su_max 0.002
_refine_ls_shift/su_mean 0.000
_refine_ls_structure_factor_coef Fsqd
_refine_ls_weighting_details 'calc w=1/[\s^2^(Fo^2^)+(0.0435P)^2^+0.3074P] where P=(Fo^2^+2Fc^2^)/3'
_refine_ls_weighting_scheme calc
_refine_ls_wR_factor_gt 0.0812
_refine_ls_wR_factor_ref 0.0849
_reflns_number_gt 4186
_reflns_number_total 4721
_reflns_threshold_expression >2sigma(I)
_cod_data_source_file ja9041093_si_002.cif
_cod_data_source_block ms55ccd
_cod_database_code 4104936

loop_
_symmetry_equiv_pos_as_xyz
'x, y, z'
'-x, y+1/2, -z+1/2'
'-x, -y, -z'
'x, -y-1/2, z-1/2'

loop_
_atom_site_label
_atom_site_type_symbol
_atom_site_fract_x
_atom_site_fract_y
_atom_site_fract_z
_atom_site_U_iso_or_equiv
_atom_site_adp_type
_atom_site_occupancy
_atom_site_symmetry_multiplicity
_atom_site_calc_flag
_atom_site_refinement_flags
Au1 Au 0.312630(15) 0.227386(16) 0.479930(6) 0.05596(8) Uani 1 1 d .
P1 P 0.27066(8) 0.38313(9) 0.40972(4) 0.04664(18) Uani 1 1 d .
N1 N 0.3467(3) 0.0961(3) 0.54904(13) 0.0561(7) Uani 1 1 d .
N2 N 0.2354(3) 0.0490(4) 0.57769(17) 0.0718(9) Uani 1 1 d .
N3 N 0.2819(4) -0.0086(5) 0.62838(18) 0.0773(11) Uani 1 1 d .
C1 C 0.4689(4) 0.0684(3) 0.58346(15) 0.0516(7) Uani 1 1 d .
C2 C 0.4280(4) 0.0031(4) 0.63350(17) 0.0598(8) Uani 1 1 d .
C3 C 0.5309(5) -0.0342(5) 0.67974(19) 0.0788(12) Uani 1 1 d .
H3 H 0.5044 -0.0753 0.7143 0.095 Uiso 1 1 calc R
C4 C 0.6700(5) -0.0080(6) 0.6720(2) 0.0797(13) Uani 1 1 d .
H4 H 0.7396 -0.0319 0.7018 0.096 Uiso 1 1 calc R
C5 C 0.7113(4) 0.0542(5) 0.6203(2) 0.0728(11) Uani 1 1 d .
H5 H 0.8079 0.0687 0.6164 0.087 Uiso 1 1 calc R
C6 C 0.6136(4) 0.0941(4) 0.57543(18) 0.0625(9) Uani 1 1 d .
H6 H 0.6413 0.1362 0.5413 0.075 Uiso 1 1 calc R
C7 C 0.4322(3) 0.4516(4) 0.38159(14) 0.0484(7) Uani 1 1 d .
C8 C 0.5404(4) 0.3629(5) 0.3697(2) 0.0714(11) Uani 1 1 d .
H8 H 0.5321 0.2733 0.3780 0.086 Uiso 1 1 calc R
C9 C 0.6611(4) 0.4125(7) 0.3450(2) 0.0858(16) Uani 1 1 d .
H9 H 0.7330 0.3544 0.3359 0.103 Uiso 1 1 calc R
C10 C 0.6766(4) 0.5425(6) 0.3339(2) 0.0816(15) Uani 1 1 d .
H10 H 0.7589 0.5729 0.3178 0.098 Uiso 1 1 calc R
C11 C 0.5718(5) 0.6298(6) 0.3462(2) 0.0852(14) Uani 1 1 d .
H11 H 0.5830 0.7196 0.3390 0.102 Uiso 1 1 calc R
C12 C 0.4476(4) 0.5833(4) 0.3698(2) 0.0682(10) Uani 1 1 d .
H12 H 0.3752 0.6421 0.3775 0.082 Uiso 1 1 calc R
C13 C 0.1774(3) 0.5243(3) 0.43789(14) 0.0472(7) Uani 1 1 d .
C14 C 0.2282(4) 0.5804(4) 0.49171(17) 0.0613(9) Uani 1 1 d .
H14 H 0.3045 0.5417 0.5142 0.074 Uiso 1 1 calc R
C15 C 0.1656(4) 0.6943(6) 0.51219(19) 0.0648(10) Uani 1 1 d .
H15 H 0.2012 0.7318 0.5482 0.078 Uiso 1 1 calc R
C16 C 0.0509(5) 0.7526(4) 0.4797(2) 0.0629(10) Uani 1 1 d .
H16 H 0.0103 0.8298 0.4932 0.075 Uiso 1 1 calc R
C17 C -0.0018(4) 0.6952(5) 0.4275(2) 0.0668(10) Uani 1 1 d .
H17 H -0.0798 0.7331 0.4057 0.080 Uiso 1 1 calc R
C18 C 0.0593(3) 0.5810(4) 0.40633(17) 0.0577(8) Uani 1 1 d .
H18 H 0.0211 0.5423 0.3710 0.069 Uiso 1 1 calc R
C19 C 0.1617(3) 0.3278(3) 0.34380(14) 0.0462(6) Uani 1 1 d .
C20 C 0.1806(4) 0.3757(4) 0.28675(16) 0.0577(8) Uani 1 1 d .
H20 H 0.2541 0.4351 0.2813 0.069 Uiso 1 1 calc R
C21 C 0.0919(4) 0.3361(5) 0.23826(18) 0.0693(10) Uani 1 1 d .
H21 H 0.1054 0.3689 0.2003 0.083 Uiso 1 1 calc R
C22 C -0.0178(5) 0.2473(5) 0.2460(2) 0.0688(11) Uani 1 1 d .
H22 H -0.0781 0.2208 0.2133 0.083 Uiso 1 1 calc R
C23 C -0.0373(4) 0.1984(4) 0.3023(2) 0.0629(10) Uani 1 1 d .
H23 H -0.1112 0.1393 0.3076 0.075 Uiso 1 1 calc R
C24 C 0.0523(4) 0.2370(4) 0.3505(2) 0.0546(8) Uani 1 1 d .
H24 H 0.0399 0.2022 0.3881 0.066 Uiso 1 1 calc R

loop_
_atom_site_aniso_label
_atom_site_aniso_U_11
_atom_site_aniso_U_22
_atom_site_aniso_U_33
_atom_site_aniso_U_23
_atom_site_aniso_U_13
_atom_site_aniso_U_12
Au1 0.07283(11) 0.04837(12) 0.04607(11) 0.00707(5) 0.00091(7) 0.01017(5)
P1 0.0548(3) 0.0446(4) 0.0401(4) 0.0027(3) 0.0012(3) 0.0065(3)
N1 0.0735(15) 0.0495(17) 0.0458(15) 0.0080(13) 0.0089(13) 0.0089(13)
N2 0.0740(17) 0.066(2) 0.076(2) 0.0122(19) 0.0107(17) 0.0111(16)
N3 0.0847(19) 0.077(3) 0.072(2) 0.028(2) 0.0201(18) 0.0097(19)
C1 0.0744(17) 0.0403(17) 0.0410(17) 0.0042(13) 0.0103(14) 0.0109(15)
C2 0.078(2) 0.051(2) 0.052(2) 0.0112(17) 0.0147(16) 0.0113(17)
C3 0.113(3) 0.074(3) 0.050(2) 0.016(2) 0.005(2) 0.015(3)
C4 0.092(3) 0.081(3) 0.064(3) 0.003(2) -0.011(2) 0.019(3)
C5 0.075(2) 0.066(3) 0.076(3) -0.008(2) 0.000(2) 0.006(2)
C6 0.083(2) 0.051(2) 0.056(2) 0.0000(17) 0.0168(18) 0.0021(18)
C7 0.0504(13) 0.0516(19) 0.0424(16) -0.0048(14) -0.0008(12) 0.0043(13)
C8 0.0671(18) 0.075(3) 0.072(3) 0.004(2) 0.0057(18) 0.023(2)
C9 0.0593(19) 0.120(5) 0.079(3) -0.004(3) 0.011(2) 0.028(2)
C10 0.0594(18) 0.126(5) 0.060(3) -0.020(3) 0.0076(18) -0.017(2)
C11 0.099(3) 0.075(3) 0.086(3) -0.027(3) 0.035(3) -0.031(3)
C12 0.0730(19) 0.056(2) 0.079(3) -0.014(2) 0.026(2) -0.0036(18)
C13 0.0516(13) 0.0461(17) 0.0447(16) 0.0043(14) 0.0094(12) 0.0037(13)
C14 0.0631(16) 0.073(3) 0.0475(19) -0.0048(18) 0.0005(15) 0.0140(17)
C15 0.0725(19) 0.074(3) 0.048(2) -0.014(2) 0.0080(17) 0.0035(19)
C16 0.073(2) 0.053(2) 0.066(3) -0.0017(18) 0.027(2) 0.0073(17)
C17 0.0651(18) 0.071(3) 0.064(3) 0.002(2) 0.0060(18) 0.0184(19)
C18 0.0631(16) 0.056(2) 0.053(2) -0.0014(17) -0.0019(15) 0.0124(16)
C19 0.0527(13) 0.0428(17) 0.0432(16) -0.0023(14) 0.0050(12) 0.0028(13)
C20 0.0698(17) 0.057(2) 0.0459(18) 0.0050(16) 0.0018(14) -0.0127(17)
C21 0.090(2) 0.072(3) 0.0453(19) 0.0010(19) -0.0019(18) -0.014(2)
C22 0.071(2) 0.069(3) 0.066(3) -0.016(2) -0.001(2) -0.0057(18)
C23 0.0575(16) 0.060(2) 0.073(3) -0.013(2) 0.0170(17) -0.0108(16)
C24 0.0605(17) 0.052(2) 0.053(2) 0.0024(15) 0.0168(16) 0.0012(14)

loop_
_atom_type_symbol
_atom_type_description
_atom_type_scat_dispersion_real
_atom_type_scat_dispersion_imag
_atom_type_scat_source
C C 0.0033 0.0016 'International Tables Vol C Tables 4.2.6.8 and 6.1.1.4'
H H 0.0000 0.0000 'International Tables Vol C Tables 4.2.6.8 and 6.1.1.4'
N N 0.0061 0.0033 'International Tables Vol C Tables 4.2.6.8 and 6.1.1.4'
P P 0.1023 0.0942 'International Tables Vol C Tables 4.2.6.8 and 6.1.1.4'
Au Au -2.0133 8.8022 'International Tables Vol C Tables 4.2.6.8 and 6.1.1.4'

loop_
_geom_angle_atom_site_label_1
_geom_angle_atom_site_label_2
_geom_angle_atom_site_label_3
_geom_angle
N1 Au1 P1 175.39(9)
C13 P1 C19 105.62(15)
C13 P1 C7 104.97(16)
C19 P1 C7 105.43(14)
C13 P1 Au1 111.87(11)
C19 P1 Au1 114.26(12)
C7 P1 Au1 113.87(11)
N2 N1 C1 107.8(3)
N2 N1 Au1 120.4(2)
C1 N1 Au1 129.6(2)
N3 N2 N1 110.3(3)
N2 N3 C2 107.1(3)
N1 C1 C2 106.5(3)
N1 C1 C6 131.9(3)
C2 C1 C6 121.6(3)
N3 C2 C1 108.2(3)
N3 C2 C3 131.3(4)
C1 C2 C3 120.4(4)
C4 C3 C2 117.6(4)
C3 C4 C5 121.7(4)
C6 C5 C4 121.8(4)
C5 C6 C1 116.7(4)
C12 C7 C8 119.9(3)
C12 C7 P1 122.7(3)
C8 C7 P1 117.4(3)
C9 C8 C7 118.1(5)
C10 C9 C8 121.9(4)
C9 C10 C11 120.2(4)
C10 C11 C12 119.6(5)
C7 C12 C11 120.3(4)
C14 C13 C18 118.7(3)
C14 C13 P1 118.9(2)
C18 C13 P1 122.3(3)
C13 C14 C15 120.2(3)
C16 C15 C14 120.8(4)
C17 C16 C15 119.0(4)
C16 C17 C18 121.0(4)
C17 C18 C13 120.2(4)
C20 C19 C24 118.4(3)
C20 C19 P1 122.3(3)
C24 C19 P1 119.2(3)
C21 C20 C19 120.7(3)
C20 C21 C22 119.9(4)
C23 C22 C21 120.0(4)
C24 C23 C22 120.0(4)
C23 C24 C19 121.0(4)

loop_
_geom_bond_atom_site_label_1
_geom_bond_atom_site_label_2
_geom_bond_distance
Au1 N1 2.047(3)
Au1 P1 2.2399(8)
P1 C13 1.815(3)
P1 C19 1.818(3)
P1 C7 1.824(3)
N1 N2 1.355(4)
N1 C1 1.361(4)
N2 N3 1.320(5)
N3 C2 1.373(5)
C1 C2 1.381(5)
C1 C6 1.409(5)
C2 C3 1.411(6)
C3 C4 1.357(7)
C4 C5 1.400(7)
C5 C6 1.369(6)
C7 C12 1.369(5)
C7 C8 1.397(5)
C8 C9 1.393(6)
C9 C10 1.349(8)
C10 C11 1.367(7)
C11 C12 1.399(5)
C13 C14 1.384(5)
C13 C18 1.391(5)
C14 C15 1.387(6)
C15 C16 1.385(7)
C16 C17 1.363(7)
C17 C18 1.390(6)
C19 C20 1.392(5)
C19 C24 1.395(5)
C20 C21 1.376(5)
C21 C22 1.388(6)
C22 C23 1.381(7)
C23 C24 1.372(6)
